data_7710673
loop_
_publ_author_name
'Xie, Zhenlang'
'An, Dongli'
'Weng, Weizheng'
'Zhou, Zhao-Hui'

_publ_section_title
;
 Successive constructions of regular tetra-, hexa- and octanuclear
 microporous polyoxovanadates(III) for gas adsorptions
;
_journal_name_full 'Dalton Transactions'
_journal_paper_doi 10.1039/D2DT01360F
_journal_year 2022
_chemical_formula_moiety 'C16 H48 N40 O32 S8 V8, 38[H2O]'
_chemical_formula_sum 'C16 H124 N40 O70 S8 V8'
_chemical_formula_weight 2661.54
_space_group_crystal_system tetragonal
_space_group_IT_number 104
_space_group_name_Hall 'P 4 -2n'
_space_group_name_H-M_alt 'P 4 n c'
_atom_sites_solution_hydrogens mixed
_atom_sites_solution_primary dual
_audit_creation_date 2022-05-17
_audit_creation_method
;
Olex2 1.3
(compiled 2020.06.28 svn.raecde09e for OlexSys, GUI svn.r6132)
;
_audit_update_record
;
2022-06-26 deposited with the CCDC.	2022-07-01 downloaded from the CCDC.
;
_cell_angle_alpha 90
_cell_angle_beta 90
_cell_angle_gamma 90
_cell_formula_units_Z 2
_cell_length_a 17.54950(10)
_cell_length_b 17.54950(10)
_cell_length_c 15.90610(10)
_cell_measurement_reflns_used 37475
_cell_measurement_temperature 100.00(10)
_cell_measurement_theta_max 75.9300
_cell_measurement_theta_min 3.5290
_cell_volume 4898.84(5)
_computing_cell_refinement 'CrysAlisPro 1.171.41.119a (Rigaku OD, 2021)'
_computing_data_collection 'CrysAlisPro 1.171.41.119a (Rigaku OD, 2021)'
_computing_data_reduction 'CrysAlisPro 1.171.41.119a (Rigaku OD, 2021)'
_computing_molecular_graphics 'Olex2 1.3 (Dolomanov et al., 2009)'
_computing_publication_material 'Olex2 1.3 (Dolomanov et al., 2009)'
_computing_structure_refinement 'SHELXL 2018/3 (Sheldrick, 2015)'
_computing_structure_solution 'SHELXT 2018/2 (Sheldrick, 2018)'
_diffrn_ambient_temperature 100.15
_diffrn_detector_area_resol_mean 10.0000
_diffrn_detector_type HyPix
_diffrn_measured_fraction_theta_full 1.000
_diffrn_measured_fraction_theta_max 0.996
_diffrn_measurement_details
;
List of Runs (angles in degrees, time in seconds):

  # Type    Start    End  Width  t~exp~   \w     \q     \k     \f   Frames
#--------------------------------------------------------------------------
  1  \w    -85.00 -13.00   0.50    0.30    --  -47.87 113.00  66.00  144
  2  \w     28.00  54.00   0.50    0.30    --   47.87-113.00 -25.00   52
  3  \w   -102.00 -49.00   0.50    1.30    --  -99.00 113.00  66.00  106
  4  \w   -129.00-103.00   0.50    1.30    --  -99.00-113.00 -25.00   52
  5  \w    107.00 132.00   0.50    1.30    --  105.19 113.00  66.00   50
  6  \w     36.00 109.00   0.50    1.30    --  105.19-113.00 -25.00  146
  7  \w     -8.00  26.00   0.50    0.30    --  -47.87  19.00  60.00   68
  8  \w   -113.00 -76.00   0.50    0.30    --  -47.87-125.00-150.00   74
  9  \w    -22.00  22.00   0.50    0.30    --  -47.87  19.00 -30.00   88
 10  \w   -120.00 -92.00   0.50    0.30    --  -47.87-125.00  90.00   56
 11  \w     26.00 120.00   0.50    0.30    --   47.87  77.00-180.00  188
 12  \w     17.00  43.00   0.50    0.30    --   47.87 -38.00  60.00   52
 13  \w    -12.00  13.00   0.50    0.30    --   47.87 -38.00  60.00   50
 14  \w    -15.00  69.00   0.50    0.30    --   47.87 -77.00  60.00  168
 15  \w    -66.00 -40.00   0.50    1.30    --  -99.00  61.00 150.00   52
 16  \w    -58.00 -27.00   0.50    1.30    --  -99.00  61.00  60.00   62
 17  \w   -107.00 -29.00   0.50    1.30    --  -99.00 108.00 115.76  156
 18  \w   -166.00-139.00   0.50    1.30    --  -99.00 -95.00  30.00   54
 19  \w    -90.00 -38.00   0.50    1.30    --  -99.00  77.00  30.00  104
 20  \w   -170.00 -92.00   0.50    1.30    --  -99.00 -45.00-180.00  156
 21  \w    -57.00 -29.00   0.50    1.30    --  -99.00 112.00 153.94   56
 22  \w   -126.00 -74.00   0.50    1.30    --  -99.00 144.00 -33.66  104
 23  \w   -122.00 -96.00   0.50    1.30    --  -99.00 -61.00  60.00   52
 24  \w   -126.00 -99.00   0.50    1.30    --  -99.00 -95.00  30.00   54
 25  \w   -165.00-129.00   0.50    1.30    --  -99.00 -61.00  60.00   72
 26  \w    -67.00 -27.00   0.50    1.30    --  -99.00  61.00  90.00   80
 27  \w   -120.00 -27.00   0.50    1.30    --  -99.00 142.00   9.43  186
 28  \w   -108.00 -70.00   0.50    1.30    --  -99.00 112.00 153.94   76
 29  \w     67.00 101.00   0.50    1.30    --  105.19 -95.00-150.00   68
 30  \w     33.00  68.00   0.50    1.30    --  105.19 -61.00-120.00   70
 31  \w     57.00  82.00   0.50    1.30    --  105.19-125.00-180.00   50
 32  \w     46.00 111.00   0.50    1.30    --  105.19-125.00 -30.00  130
 33  \w     95.00 176.00   0.50    1.30    --  105.19  45.00   0.00  162
 34  \w    112.00 177.00   0.50    1.30    --  105.19  30.00-120.00  130
 35  \w     38.00  99.00   0.50    1.30    --  105.19 -95.00   0.00  122
 36  \w     34.00  64.00   0.50    1.30    --  105.19 -61.00 -60.00   60
 37  \w     45.00  71.00   0.50    1.30    --  105.19 -61.00-150.00   52
 38  \w     38.00  64.00   0.50    1.30    --  105.19 -61.00  90.00   52
 39  \w     47.00  72.00   0.50    1.30    --  105.19 -61.00  60.00   50
 40  \w     33.00  73.00   0.50    1.30    --  105.19 -61.00-180.00   80
 41  \w     41.00  91.00   0.50    1.30    --  105.19 -95.00-180.00  100
 42  \w     40.00  65.00   0.50    1.30    --  105.19-125.00  30.00   50
 43  \w     94.00 177.00   0.50    1.30    --  105.19  45.00  90.00  166
 44  \w     65.00 112.00   0.50    1.30    --  105.19-125.00-120.00   94
 45  \w     67.00 112.00   0.50    1.30    --  105.19-125.00 -60.00   90
 46  \w    120.00 173.00   0.50    1.30    --  105.19  45.00 -90.00  106
 47  \w     54.00  80.00   0.50    1.30    --  105.19 -95.00-120.00   52
;
_diffrn_measurement_device 'four-circle diffractometer'
_diffrn_measurement_device_type 'XtaLAB Synergy R, DW system, HyPix'
_diffrn_measurement_method '\w scans'
_diffrn_radiation_type CuK\a
_diffrn_radiation_wavelength 1.54184
_diffrn_reflns_av_R_equivalents 0.0379
_diffrn_reflns_av_unetI/netI 0.0197
_diffrn_reflns_Laue_measured_fraction_full 1.000
_diffrn_reflns_Laue_measured_fraction_max 0.996
_diffrn_reflns_limit_h_max 20
_diffrn_reflns_limit_h_min -22
_diffrn_reflns_limit_k_max 21
_diffrn_reflns_limit_k_min -22
_diffrn_reflns_limit_l_max 18
_diffrn_reflns_limit_l_min -19
_diffrn_reflns_number 69024
_diffrn_reflns_point_group_measured_fraction_full 0.989
_diffrn_reflns_point_group_measured_fraction_max 0.970
_diffrn_reflns_theta_full 67.684
_diffrn_reflns_theta_max 77.116
_diffrn_reflns_theta_min 3.562
_exptl_absorpt_coefficient_mu 8.879
_exptl_absorpt_correction_T_max 1.00000
_exptl_absorpt_correction_T_min 0.65219
_exptl_absorpt_correction_type multi-scan
_exptl_absorpt_process_details
;
CrysAlisPro 1.171.41.119a (Rigaku Oxford Diffraction, 2021)
Empirical absorption correction using spherical harmonics,
implemented in SCALE3 ABSPACK scaling algorithm.
;
_exptl_crystal_colour 'clear light violet'
_exptl_crystal_colour_lustre clear
_exptl_crystal_colour_modifier light
_exptl_crystal_colour_primary violet
_exptl_crystal_density_diffrn 1.804
_exptl_crystal_description block
_exptl_crystal_F_000 2744
_exptl_crystal_size_max 0.1
_exptl_crystal_size_mid 0.05
_exptl_crystal_size_min 0.05
_refine_diff_density_max 0.417
_refine_diff_density_min -0.581
_refine_diff_density_rms 0.087
_refine_ls_abs_structure_details
;
 Refined as an inversion twin.
;
_refine_ls_abs_structure_Flack 0.109(10)
_refine_ls_extinction_method none
_refine_ls_goodness_of_fit_ref 1.039
_refine_ls_hydrogen_treatment mixed
_refine_ls_matrix_type full
_refine_ls_number_parameters 244
_refine_ls_number_reflns 5037
_refine_ls_number_restraints 6
_refine_ls_restrained_S_all 1.039
_refine_ls_R_factor_all 0.0487
_refine_ls_R_factor_gt 0.0477
_refine_ls_shift/su_max 0.001
_refine_ls_shift/su_mean 0.000
_refine_ls_structure_factor_coef Fsqd
_refine_ls_weighting_details 'w=1/[\s^2^(Fo^2^)+(0.0708P)^2^+11.8394P] where P=(Fo^2^+2Fc^2^)/3'
_refine_ls_weighting_scheme calc
_refine_ls_wR_factor_gt 0.1279
_refine_ls_wR_factor_ref 0.1292
_reflns_Friedel_coverage 0.875
_reflns_Friedel_fraction_full 0.976
_reflns_Friedel_fraction_max 0.942
_reflns_number_gt 4951
_reflns_number_total 5037
_reflns_threshold_expression 'I > 2\s(I)'
_cod_data_source_file d2dt01360f2.cif
_cod_data_source_block exp_243_auto
_cod_original_cell_volume 4898.84(6)
_cod_database_code 7710673
_shelx_shelxl_version_number 2018/3
_shelx_space_group_comment
;
The symmetry employed for this shelxl refinement is uniquely defined
by the following loop, which should always be used as a source of
symmetry information in preference to the above space-group names.
They are only intended as comments.
;
_shelx_estimated_absorpt_t_max 0.665
_shelx_estimated_absorpt_t_min 0.470
_olex2_refinement_description
;
1. Twinned data refinement
 Scales: 0.891(10)
 0.109(10)
2. Fixed Uiso
 At 1.2 times of:
  All N(H) groups, All N(H,H) groups
3. Restrained distances
 O2-H2
 0.85 with sigma of 0.02
 O1-H1
 0.85 with sigma of 0.02
 V1-H1
 2.5 with sigma of 0.02
 V2_$2-H1
 2.5 with sigma of 0.02
 V1-H1 \\sim V2_$2-H1
 with sigma of 0.02
4.a Aromatic/amide H refined with riding coordinates:
 N3(H3), N8(H8)
4.b X=CH2 refined with riding coordinates:
 N5(H5A,H5B), N10(H10A,H10B), N4(H4A,H4B), N9(H9A,H9B)
;
_smtbx_masks_void_probe_radius 1.2
_smtbx_masks_void_truncation_radius 1.2
_olex2_submission_special_instructions 'No special instructions were received'
_oxdiff_exptl_absorpt_empirical_details
;
Empirical correction (ABSPACK) includes:
- Absorption correction using spherical harmonics
- Frame scaling
;

loop_
_space_group_symop_operation_xyz
'x, y, z'
'-x, -y, z'
'-y, x, z'
'y, -x, z'
'x+1/2, -y+1/2, z+1/2'
'-x+1/2, y+1/2, z+1/2'
'-y+1/2, -x+1/2, z+1/2'
'y+1/2, x+1/2, z+1/2'

loop_
_atom_site_label
_atom_site_type_symbol
_atom_site_fract_x
_atom_site_fract_y
_atom_site_fract_z
_atom_site_U_iso_or_equiv
_atom_site_adp_type
_atom_site_occupancy
_atom_site_site_symmetry_order
_atom_site_calc_flag
_atom_site_refinement_flags_posn
_atom_site_refinement_flags_adp
_atom_site_refinement_flags_occupancy
_atom_site_disorder_assembly
_atom_site_disorder_group
V2 V 0.43914(5) 0.24957(5) 0.49921(8) 0.0243(2) Uani 1 1 d . . . . .
V1 V 0.28500(5) 0.36983(5) 0.49492(7) 0.0255(2) Uani 1 1 d D . . . .
S1 S 0.26862(8) 0.19091(8) 0.46835(10) 0.0280(3) Uani 1 1 d . . . . .
S2 S 0.55781(8) 0.11185(8) 0.53568(12) 0.0313(3) Uani 1 1 d . . . . .
O1 O 0.3070(2) 0.4714(2) 0.5374(3) 0.0238(8) Uani 1 1 d D . . . .
O2 O 0.3888(2) 0.3435(2) 0.4580(3) 0.0255(8) Uani 1 1 d D . . . .
O6 O 0.4814(2) 0.1547(2) 0.5489(3) 0.0340(10) Uani 1 1 d . . . . .
O5 O 0.2333(3) 0.1411(2) 0.4024(3) 0.0322(9) Uani 1 1 d . . . . .
O4 O 0.3548(2) 0.1857(2) 0.4472(3) 0.0306(9) Uani 1 1 d . . . . .
O3 O 0.2486(2) 0.2728(2) 0.4382(3) 0.0325(10) Uani 1 1 d . . . . .
N7 N 0.2362(3) 0.5011(3) 0.3818(3) 0.0282(10) Uani 1 1 d . . . . .
O8 O 0.6175(3) 0.1748(2) 0.5271(3) 0.0362(10) Uani 1 1 d . . . . .
N1 N 0.3116(3) 0.3154(3) 0.6052(3) 0.0262(10) Uani 1 1 d . . . . .
O7 O 0.5718(3) 0.0778(3) 0.6188(4) 0.0442(12) Uani 1 1 d . . . . .
N6 N 0.2668(3) 0.4264(3) 0.3786(3) 0.0279(10) Uani 1 1 d . . . . .
N3 N 0.3351(3) 0.2848(3) 0.7360(3) 0.0309(11) Uani 1 1 d . . . . .
H3 H 0.331143 0.282020 0.791111 0.037 Uiso 1 1 calc R U . . .
N2 N 0.3776(3) 0.2680(3) 0.6087(4) 0.0282(11) Uani 1 1 d . . . . .
N5 N 0.4464(3) 0.2086(3) 0.7193(4) 0.0361(13) Uani 1 1 d . . . . .
H5A H 0.480380 0.188652 0.685131 0.043 Uiso 1 1 calc R U . . .
H5B H 0.449679 0.200516 0.773809 0.043 Uiso 1 1 calc R U . . .
N10 N 0.1995(3) 0.5897(3) 0.2751(4) 0.0371(13) Uani 1 1 d . . . . .
H10A H 0.187107 0.625328 0.311532 0.045 Uiso 1 1 calc R U . . .
H10B H 0.194651 0.598308 0.220843 0.045 Uiso 1 1 calc R U . . .
N4 N 0.2269(4) 0.3631(4) 0.7086(4) 0.0483(16) Uani 1 1 d . . . . .
H4A H 0.198534 0.387077 0.671411 0.058 Uiso 1 1 calc R U . . .
H4B H 0.215138 0.365209 0.762322 0.058 Uiso 1 1 calc R U . . .
C4 C 0.2258(4) 0.5223(4) 0.3022(4) 0.0323(13) Uani 1 1 d . . . . .
C1 C 0.2878(4) 0.3232(4) 0.6834(4) 0.0325(13) Uani 1 1 d . . . . .
N8 N 0.2492(4) 0.4659(4) 0.2496(4) 0.0419(14) Uani 1 1 d . . . . .
H8 H 0.248145 0.466478 0.194335 0.050 Uiso 1 1 calc R U . . .
C3 C 0.2746(4) 0.4085(4) 0.2993(4) 0.0331(14) Uani 1 1 d . . . . .
N9 N 0.3057(4) 0.3431(4) 0.2693(5) 0.0549(19) Uani 1 1 d . . . . .
H9A H 0.322733 0.308300 0.304360 0.066 Uiso 1 1 calc R U . . .
H9B H 0.308843 0.335573 0.214682 0.066 Uiso 1 1 calc R U . . .
C2 C 0.3891(4) 0.2516(4) 0.6882(4) 0.0293(12) Uani 1 1 d . . . . .
H2 H 0.416(8) 0.377(7) 0.433(9) 0.13(6) Uiso 1 1 d D . . . .
H1 H 0.329(8) 0.4752(18) 0.587(6) 0.25(12) Uiso 1 1 d D . . . .

loop_
_atom_site_aniso_label
_atom_site_aniso_U_11
_atom_site_aniso_U_22
_atom_site_aniso_U_33
_atom_site_aniso_U_23
_atom_site_aniso_U_13
_atom_site_aniso_U_12
V2 0.0221(4) 0.0201(4) 0.0308(5) -0.0015(4) -0.0004(4) -0.0007(3)
V1 0.0208(4) 0.0223(4) 0.0332(5) -0.0012(4) -0.0016(4) -0.0004(3)
S1 0.0256(6) 0.0263(7) 0.0321(7) -0.0016(6) -0.0030(6) -0.0024(5)
S2 0.0260(7) 0.0224(6) 0.0455(8) -0.0008(6) 0.0031(6) 0.0015(5)
O1 0.0201(17) 0.0227(18) 0.029(2) 0.0039(16) 0.0012(16) 0.0037(14)
O2 0.0249(19) 0.0198(18) 0.032(2) -0.0003(16) 0.0007(17) 0.0004(15)
O6 0.028(2) 0.024(2) 0.050(3) 0.009(2) 0.004(2) 0.0031(16)
O5 0.035(2) 0.026(2) 0.035(2) -0.0039(18) -0.0097(19) -0.0068(17)
O4 0.027(2) 0.026(2) 0.039(3) -0.0067(18) -0.0016(18) -0.0017(16)
O3 0.031(2) 0.024(2) 0.042(2) -0.0023(19) -0.0072(19) -0.0015(17)
N7 0.030(2) 0.023(2) 0.031(3) -0.001(2) -0.004(2) 0.004(2)
O8 0.031(2) 0.025(2) 0.053(3) 0.009(2) 0.002(2) -0.0001(17)
N1 0.025(2) 0.021(2) 0.033(3) 0.004(2) 0.001(2) 0.0033(18)
O7 0.038(3) 0.038(3) 0.057(3) 0.014(2) -0.001(2) 0.001(2)
N6 0.026(2) 0.028(2) 0.030(3) -0.004(2) -0.009(2) 0.004(2)
N3 0.037(3) 0.030(3) 0.025(3) 0.006(2) 0.003(2) -0.002(2)
N2 0.023(2) 0.028(2) 0.034(3) 0.000(2) 0.001(2) 0.0041(19)
N5 0.033(3) 0.043(3) 0.032(3) 0.012(2) 0.002(2) 0.008(2)
N10 0.037(3) 0.033(3) 0.042(3) 0.005(3) -0.009(2) 0.004(2)
N4 0.051(4) 0.057(4) 0.037(3) 0.008(3) 0.014(3) 0.016(3)
C4 0.035(3) 0.028(3) 0.034(3) 0.003(3) -0.009(3) 0.000(3)
C1 0.036(3) 0.030(3) 0.032(3) -0.001(3) 0.009(3) 0.001(3)
N8 0.046(3) 0.044(3) 0.036(3) -0.008(3) -0.010(3) 0.005(3)
C3 0.031(3) 0.037(3) 0.032(3) -0.007(3) -0.009(2) 0.009(3)
N9 0.065(5) 0.046(4) 0.054(4) -0.018(3) -0.013(4) 0.024(3)
C2 0.028(3) 0.030(3) 0.030(3) 0.007(2) 0.002(2) -0.003(2)

loop_
_atom_type_symbol
_atom_type_description
_atom_type_scat_dispersion_real
_atom_type_scat_dispersion_imag
_atom_type_scat_source
C C 0.0181 0.0091 'International Tables Vol C Tables 4.2.6.8 and 6.1.1.4'
H H 0.0000 0.0000 'International Tables Vol C Tables 4.2.6.8 and 6.1.1.4'
N N 0.0311 0.0180 'International Tables Vol C Tables 4.2.6.8 and 6.1.1.4'
O O 0.0492 0.0322 'International Tables Vol C Tables 4.2.6.8 and 6.1.1.4'
S S 0.3331 0.5567 'International Tables Vol C Tables 4.2.6.8 and 6.1.1.4'
V V 0.0687 2.1097 'International Tables Vol C Tables 4.2.6.8 and 6.1.1.4'

loop_
_geom_angle_atom_site_label_1
_geom_angle_atom_site_label_2
_geom_angle_atom_site_label_3
_geom_angle
_geom_angle_site_symmetry_1
_geom_angle_site_symmetry_3
_geom_angle_publ_flag
O1 V2 O2 91.81(16) 3_655 . ?
O1 V2 O6 90.51(18) 3_655 . ?
O1 V2 O4 172.69(19) 3_655 . ?
O1 V2 N7 86.28(19) 3_655 3_655 ?
O1 V2 N2 94.4(2) 3_655 . ?
O2 V2 O6 174.33(19) . . ?
O2 V2 O4 89.99(18) . . ?
O2 V2 N7 91.2(2) . 3_655 ?
O2 V2 N2 85.20(19) . . ?
O6 V2 O4 88.34(19) . . ?
O6 V2 N7 94.1(2) . 3_655 ?
O6 V2 N2 89.5(2) . . ?
O4 V2 N7 86.61(19) . 3_655 ?
O4 V2 N2 92.8(2) . . ?
N2 V2 N7 176.3(2) . 3_655 ?
O1 V1 O2 97.75(16) . . ?
O1 V1 O3 170.27(18) . . ?
O1 V1 O8 90.10(18) . 4_565 ?
O1 V1 N1 94.86(19) . . ?
O1 V1 N6 84.52(19) . . ?
O2 V1 O3 87.79(18) . . ?
O2 V1 O8 172.15(18) . 4_565 ?
O2 V1 N1 86.29(19) . . ?
O2 V1 N6 89.4(2) . . ?
O3 V1 N1 93.5(2) . . ?
O3 V1 N6 87.6(2) . . ?
O8 V1 O3 84.44(19) 4_565 . ?
O8 V1 N1 93.0(2) 4_565 . ?
O8 V1 N6 91.4(2) 4_565 . ?
N1 V1 N6 175.5(2) . . ?
O5 S1 O4 102.5(3) . . ?
O5 S1 O3 103.2(3) . . ?
O4 S1 O3 102.0(2) . . ?
O8 S2 O6 104.8(2) . . ?
O7 S2 O6 102.7(3) . . ?
O7 S2 O8 105.1(3) . . ?
V2 O1 H1 116(2) 4_565 . ?
V1 O1 V2 121.6(2) . 4_565 ?
V1 O1 H1 118(2) . . ?
V2 O2 H2 118(10) . . ?
V1 O2 V2 120.6(2) . . ?
V1 O2 H2 120(10) . . ?
S2 O6 V2 132.4(3) . . ?
S1 O4 V2 126.0(3) . . ?
S1 O3 V1 124.6(3) . . ?
N6 N7 V2 116.1(4) . 4_565 ?
C4 N7 V2 134.7(5) . 4_565 ?
C4 N7 N6 105.9(5) . . ?
S2 O8 V1 142.4(3) . 3_655 ?
N2 N1 V1 119.3(4) . . ?
C1 N1 V1 133.3(4) . . ?
C1 N1 N2 106.3(5) . . ?
N7 N6 V1 117.2(4) . . ?
C3 N6 V1 135.5(5) . . ?
C3 N6 N7 107.2(5) . . ?
C1 N3 H3 126.4 . . ?
C2 N3 H3 126.4 . . ?
C2 N3 C1 107.1(5) . . ?
N1 N2 V2 118.7(4) . . ?
C2 N2 V2 134.0(4) . . ?
C2 N2 N1 106.9(5) . . ?
H5A N5 H5B 120.0 . . ?
C2 N5 H5A 120.0 . . ?
C2 N5 H5B 120.0 . . ?
H10A N10 H10B 120.0 . . ?
C4 N10 H10A 120.0 . . ?
C4 N10 H10B 120.0 . . ?
H4A N4 H4B 120.0 . . ?
C1 N4 H4A 120.0 . . ?
C1 N4 H4B 120.0 . . ?
N7 C4 N10 126.7(7) . . ?
N7 C4 N8 110.0(6) . . ?
N10 C4 N8 123.3(7) . . ?
N1 C1 N3 109.7(5) . . ?
N1 C1 N4 126.1(7) . . ?
N4 C1 N3 124.2(6) . . ?
C4 N8 H8 126.8 . . ?
C3 N8 C4 106.3(6) . . ?
C3 N8 H8 126.8 . . ?
N6 C3 N8 110.5(6) . . ?
N6 C3 N9 125.8(7) . . ?
N8 C3 N9 123.7(7) . . ?
C3 N9 H9A 120.0 . . ?
C3 N9 H9B 120.0 . . ?
H9A N9 H9B 120.0 . . ?
N3 C2 N5 123.8(6) . . ?
N2 C2 N3 110.0(6) . . ?
N2 C2 N5 126.1(6) . . ?

loop_
_geom_bond_atom_site_label_1
_geom_bond_atom_site_label_2
_geom_bond_distance
_geom_bond_site_symmetry_2
_geom_bond_publ_flag
V2 O1 1.963(4) 3_655 ?
V2 O2 1.982(4) . ?
V2 O6 1.987(4) . ?
V2 O4 2.033(4) . ?
V2 N7 2.154(5) 3_655 ?
V2 N2 2.075(6) . ?
V1 O1 1.944(4) . ?
V1 O2 1.970(4) . ?
V1 O3 2.030(4) . ?
V1 O8 2.012(4) 4_565 ?
V1 N1 2.052(5) . ?
V1 N6 2.124(6) . ?
S1 O5 1.500(4) . ?
S1 O4 1.553(5) . ?
S1 O3 1.555(5) . ?
S2 O6 1.552(4) . ?
S2 O8 1.529(5) . ?
S2 O7 1.471(6) . ?
O1 H1 0.88(3) . ?
O2 H2 0.85(3) . ?
N7 N6 1.419(7) . ?
N7 C4 1.332(9) . ?
N1 N2 1.427(7) . ?
N1 C1 1.319(8) . ?
N6 C3 1.306(9) . ?
N3 H3 0.8800 . ?
N3 C1 1.358(9) . ?
N3 C2 1.348(9) . ?
N2 C2 1.311(9) . ?
N5 H5A 0.8800 . ?
N5 H5B 0.8800 . ?
N5 C2 1.352(8) . ?
N10 H10A 0.8800 . ?
N10 H10B 0.8800 . ?
N10 C4 1.342(9) . ?
N4 H4A 0.8800 . ?
N4 H4B 0.8800 . ?
N4 C1 1.340(9) . ?
C4 N8 1.359(9) . ?
N8 H8 0.8800 . ?
N8 C3 1.355(9) . ?
C3 N9 1.358(9) . ?
N9 H9A 0.8800 . ?
N9 H9B 0.8800 . ?

loop_
_geom_torsion_atom_site_label_1
_geom_torsion_atom_site_label_2
_geom_torsion_atom_site_label_3
_geom_torsion_atom_site_label_4
_geom_torsion
_geom_torsion_site_symmetry_1
_geom_torsion_site_symmetry_2
_geom_torsion_site_symmetry_3
_geom_torsion_site_symmetry_4
_geom_torsion_publ_flag
V2 N7 N6 V1 21.0(5) 4_565 . . . ?
V2 N7 N6 C3 -161.1(4) 4_565 . . . ?
V2 N7 C4 N10 -20.4(11) 4_565 . . . ?
V2 N7 C4 N8 156.9(5) 4_565 . . . ?
V2 N2 C2 N3 172.5(4) . . . . ?
V2 N2 C2 N5 -6.9(11) . . . . ?
V1 N1 N2 V2 -4.8(6) . . . . ?
V1 N1 N2 C2 168.9(4) . . . . ?
V1 N1 C1 N3 -166.7(4) . . . . ?
V1 N1 C1 N4 13.0(11) . . . . ?
V1 N6 C3 N8 175.8(5) . . . . ?
V1 N6 C3 N9 -6.1(11) . . . . ?
O6 S2 O8 V1 -24.3(6) . . . 3_655 ?
O5 S1 O4 V2 171.0(3) . . . . ?
O5 S1 O3 V1 -175.9(3) . . . . ?
O4 S1 O3 V1 -69.8(4) . . . . ?
O3 S1 O4 V2 64.4(4) . . . . ?
N7 N6 C3 N8 -1.7(7) . . . . ?
N7 N6 C3 N9 176.5(7) . . . . ?
N7 C4 N8 C3 0.1(8) . . . . ?
O8 S2 O6 V2 38.7(5) . . . . ?
N1 N2 C2 N3 0.2(7) . . . . ?
N1 N2 C2 N5 -179.3(6) . . . . ?
O7 S2 O6 V2 148.2(4) . . . . ?
O7 S2 O8 V1 -132.1(5) . . . 3_655 ?
N6 N7 C4 N10 -178.3(6) . . . . ?
N6 N7 C4 N8 -1.0(7) . . . . ?
N2 N1 C1 N3 0.8(7) . . . . ?
N2 N1 C1 N4 -179.6(7) . . . . ?
N10 C4 N8 C3 177.5(7) . . . . ?
C4 N7 N6 V1 -176.3(4) . . . . ?
C4 N7 N6 C3 1.6(7) . . . . ?
C4 N8 C3 N6 1.0(8) . . . . ?
C4 N8 C3 N9 -177.2(7) . . . . ?
C1 N1 N2 V2 -174.4(4) . . . . ?
C1 N1 N2 C2 -0.6(6) . . . . ?
C1 N3 C2 N2 0.3(7) . . . . ?
C1 N3 C2 N5 179.8(6) . . . . ?
C2 N3 C1 N1 -0.7(7) . . . . ?
C2 N3 C1 N4 179.7(7) . . . . ?

loop_
_twin_individual_id
_twin_individual_mass_fraction_refined
1 0.891(10)
2 0.109(10)

loop_
_smtbx_masks_void_nr
_smtbx_masks_void_average_x
_smtbx_masks_void_average_y
_smtbx_masks_void_average_z
_smtbx_masks_void_volume
_smtbx_masks_void_count_electrons
_smtbx_masks_void_content
1 -0.111 -0.270 -0.262 2162.7 759.7 '76 H2O'
